data_4104896
loop_
_publ_author_name
'Le Li'
'Madhu Ganesh'
'Daniel Seidel'

_publ_section_title
;
 Catalytic Enantioselective Synthesis of \a,\b-Diamino Acid Derivatives
;
_journal_name_full 'Journal of the American Chemical Society'
_journal_page_first 11648
_journal_page_last 11649
_journal_paper_doi 10.1021/ja9034494
_journal_volume 131
_journal_year 2009
_chemical_absolute_configuration ad
_chemical_formula_sum 'C28 H36 N4 O7 S3'
_chemical_formula_weight 636.79
_chemical_name_systematic
; 
 ? 
;
_space_group_IT_number 19
_symmetry_cell_setting orthorhombic
_symmetry_space_group_name_Hall 'P 2ac 2ab'
_symmetry_space_group_name_H-M 'P 21 21 21'
_atom_sites_solution_hydrogens geom
_atom_sites_solution_primary direct
_atom_sites_solution_secondary difmap
_audit_creation_method SHELXL-97
_cell_angle_alpha 90.00
_cell_angle_beta 90.00
_cell_angle_gamma 90.00
_cell_formula_units_Z 4
_cell_length_a 8.2055(5)
_cell_length_b 18.3154(11)
_cell_length_c 20.7320(12)
_cell_measurement_reflns_used 8706
_cell_measurement_temperature 293(2)
_cell_measurement_theta_max 23.20
_cell_measurement_theta_min 2.22
_cell_volume 3115.8(3)
_computing_cell_refinement 'Bruker SMART'
_computing_data_collection 'Bruker SMART'
_computing_data_reduction 'Bruker SAINT'
_computing_molecular_graphics 'Bruker SHELXTL'
_computing_publication_material 'Bruker SHELXTL'
_computing_structure_refinement 'SHELXL-97 (Sheldrick, 2008)'
_computing_structure_solution 'SHELXS-97 (Sheldrick, 2008)'
_diffrn_ambient_temperature 293(2)
_diffrn_measured_fraction_theta_full 0.999
_diffrn_measured_fraction_theta_max 0.999
_diffrn_measurement_device_type 'CCD area detector'
_diffrn_measurement_method 'phi and omega scans'
_diffrn_radiation_monochromator graphite
_diffrn_radiation_source 'fine-focus sealed tube'
_diffrn_radiation_type MoK\a
_diffrn_radiation_wavelength 0.71073
_diffrn_reflns_av_R_equivalents 0.0420
_diffrn_reflns_av_sigmaI/netI 0.0370
_diffrn_reflns_limit_h_max 10
_diffrn_reflns_limit_h_min -10
_diffrn_reflns_limit_k_max 22
_diffrn_reflns_limit_k_min -22
_diffrn_reflns_limit_l_max 25
_diffrn_reflns_limit_l_min -25
_diffrn_reflns_number 27987
_diffrn_reflns_theta_full 26.40
_diffrn_reflns_theta_max 26.40
_diffrn_reflns_theta_min 1.48
_exptl_absorpt_coefficient_mu 0.288
_exptl_absorpt_correction_T_max 0.988
_exptl_absorpt_correction_T_min 0.866
_exptl_absorpt_correction_type multi-scan
_exptl_absorpt_process_details 'Bruker SAINT (SADABS)'
_exptl_crystal_colour colourless
_exptl_crystal_density_diffrn 1.358
_exptl_crystal_description flat_rod
_exptl_crystal_F_000 1344
_exptl_crystal_size_max 0.51
_exptl_crystal_size_mid 0.14
_exptl_crystal_size_min 0.04
_refine_diff_density_max 0.277
_refine_diff_density_min -0.161
_refine_diff_density_rms 0.038
_refine_ls_abs_structure_details 'Flack H D (1983), Acta Cryst. A39, 876-881'
_refine_ls_abs_structure_Flack 0.08(7)
_refine_ls_extinction_method none
_refine_ls_goodness_of_fit_ref 1.005
_refine_ls_hydrogen_treatment mixed
_refine_ls_matrix_type full
_refine_ls_number_parameters 400
_refine_ls_number_reflns 6380
_refine_ls_number_restraints 483
_refine_ls_restrained_S_all 0.994
_refine_ls_R_factor_all 0.0678
_refine_ls_R_factor_gt 0.0495
_refine_ls_shift/su_max 0.001
_refine_ls_shift/su_mean 0.000
_refine_ls_structure_factor_coef Fsqd
_refine_ls_weighting_details 'calc w=1/[\s^2^(Fo^2^)+(0.0500P)^2^+0.8500P] where P=(Fo^2^+2Fc^2^)/3'
_refine_ls_weighting_scheme calc
_refine_ls_wR_factor_gt 0.1049
_refine_ls_wR_factor_ref 0.1130
_reflns_number_gt 4954
_reflns_number_total 6380
_reflns_threshold_expression >2sigma(I)
_cod_data_source_file ja9034494_si_003.cif
_cod_data_source_block byproduct
_cod_database_code 4104896

loop_
_symmetry_equiv_pos_as_xyz
'x, y, z'
'-x+1/2, -y, z+1/2'
'-x, y+1/2, -z+1/2'
'x+1/2, -y+1/2, -z'

loop_
_atom_site_label
_atom_site_type_symbol
_atom_site_fract_x
_atom_site_fract_y
_atom_site_fract_z
_atom_site_U_iso_or_equiv
_atom_site_adp_type
_atom_site_occupancy
_atom_site_symmetry_multiplicity
_atom_site_calc_flag
_atom_site_refinement_flags
_atom_site_disorder_assembly
_atom_site_disorder_group
S1 S -0.29924(12) -0.04485(6) 0.09268(5) 0.0801(3) Uani 1 1 d . . .
S2 S -0.43762(9) 0.10058(4) 0.18276(4) 0.0578(2) Uani 1 1 d . . .
S3 S 0.21366(11) -0.14155(5) 0.20483(4) 0.0639(2) Uani 1 1 d . . .
O1 O -0.4567(3) 0.13943(14) 0.24161(11) 0.0755(7) Uani 1 1 d . . .
O2 O -0.5645(3) 0.05462(14) 0.16043(14) 0.0863(8) Uani 1 1 d . . .
O3 O 0.3515(3) -0.13631(15) 0.24650(12) 0.0858(8) Uani 1 1 d . . .
O4 O 0.0575(3) -0.15513(15) 0.23123(14) 0.0944(9) Uani 1 1 d . . .
O5 O 0.0436(3) 0.14015(11) 0.11606(9) 0.0575(5) Uani 1 1 d . . .
O6 O 0.1461(3) 0.12805(14) 0.31198(11) 0.0733(7) Uani 1 1 d . . .
O7 O 0.2555(3) 0.23714(13) 0.29301(12) 0.0703(7) Uani 1 1 d . . .
N1 N -0.0397(3) 0.00408(11) 0.15747(11) 0.0445(5) Uani 1 1 d . . .
N2 N 0.1465(3) 0.17902(13) 0.21004(12) 0.0481(6) Uani 1 1 d . . .
N3 N -0.2709(3) 0.05089(13) 0.19300(11) 0.0515(6) Uani 1 1 d . . .
N4 N 0.2036(3) -0.06552(14) 0.16691(13) 0.0531(7) Uani 1 1 d . . .
H4N H 0.273(3) -0.0441(14) 0.1624(13) 0.029(8) Uiso 1 1 d . . .
C1 C -0.2019(4) 0.00398(15) 0.14718(14) 0.0500(7) Uani 1 1 d U . .
C2 C 0.0105(3) 0.05778(14) 0.20544(13) 0.0432(6) Uani 1 1 d U . .
H2 H 0.0960 0.0379 0.2334 0.052 Uiso 1 1 calc R . .
C3 C -0.1478(3) 0.06936(17) 0.24340(14) 0.0516(7) Uani 1 1 d U B .
H3 H -0.1588 0.1202 0.2576 0.062 Uiso 1 1 calc R . .
C4 C 0.0683(3) 0.12802(14) 0.17230(13) 0.0438(6) Uani 1 1 d U . .
C5 C 0.1806(4) 0.17572(19) 0.27556(16) 0.0560(8) Uani 1 1 d U . .
C6 C 0.2879(4) 0.2828(2) 0.2385(2) 0.0761(10) Uani 1 1 d U . .
H6A H 0.4039 0.2848 0.2297 0.091 Uiso 1 1 calc R . .
H6B H 0.2488 0.3320 0.2462 0.091 Uiso 1 1 calc R . .
C7 C 0.1975(4) 0.24825(15) 0.18252(16) 0.0598(8) Uani 1 1 d U . .
H7A H 0.1046 0.2776 0.1696 0.072 Uiso 1 1 calc R . .
H7B H 0.2686 0.2411 0.1457 0.072 Uiso 1 1 calc R . .
C8 C -0.1591(5) 0.0166(2) 0.30043(17) 0.0841(12) Uani 1 1 d DU . .
H8A H -0.1555 -0.0331 0.2842 0.101 Uiso 1 1 calc R A 1
H8B H -0.0646 0.0236 0.3279 0.101 Uiso 1 1 calc R A 1
C9A C -0.3108(9) 0.0259(5) 0.3405(3) 0.101(2) Uani 0.652(6) 1 d PDU B 1
H9A H -0.4024 0.0062 0.3165 0.121 Uiso 0.652(6) 1 calc PR B 1
H9B H -0.3303 0.0777 0.3464 0.121 Uiso 0.652(6) 1 calc PR B 1
C10A C -0.3070(12) -0.0104(4) 0.4069(3) 0.120(2) Uani 0.652(6) 1 d PDU B 1
H10A H -0.2080 0.0032 0.4295 0.144 Uiso 0.652(6) 1 calc PR B 1
H10B H -0.3995 0.0057 0.4323 0.144 Uiso 0.652(6) 1 calc PR B 1
C11A C -0.3129(18) -0.0891(5) 0.3983(5) 0.157(4) Uani 0.652(6) 1 d PDU B 1
H11A H -0.3017 -0.1125 0.4395 0.236 Uiso 0.652(6) 1 calc PR B 1
H11B H -0.2257 -0.1041 0.3705 0.236 Uiso 0.652(6) 1 calc PR B 1
H11C H -0.4154 -0.1025 0.3794 0.236 Uiso 0.652(6) 1 calc PR B 1
C9B C -0.3272(14) -0.0090(9) 0.3207(8) 0.101(2) Uani 0.348(6) 1 d PDU B 2
H9C H -0.3792 -0.0240 0.2808 0.121 Uiso 0.348(6) 1 calc PR B 2
H9D H -0.3832 0.0351 0.3340 0.121 Uiso 0.348(6) 1 calc PR B 2
C10B C -0.3791(19) -0.0666(10) 0.3701(6) 0.120(2) Uani 0.348(6) 1 d PDU B 2
H10C H -0.4881 -0.0562 0.3857 0.144 Uiso 0.348(6) 1 calc PR B 2
H10D H -0.3793 -0.1147 0.3504 0.144 Uiso 0.348(6) 1 calc PR B 2
C11B C -0.260(3) -0.0641(13) 0.4242(10) 0.157(4) Uani 0.348(6) 1 d PDU B 2
H11D H -0.2955 -0.0965 0.4579 0.236 Uiso 0.348(6) 1 calc PR B 2
H11E H -0.2538 -0.0152 0.4406 0.236 Uiso 0.348(6) 1 calc PR B 2
H11F H -0.1551 -0.0791 0.4089 0.236 Uiso 0.348(6) 1 calc PR B 2
C12 C -0.3948(4) 0.16423(17) 0.12232(15) 0.0557(8) Uani 1 1 d U . .
C13 C -0.3214(5) 0.22964(19) 0.13956(19) 0.0728(10) Uani 1 1 d U . .
H13 H -0.2888 0.2376 0.1820 0.087 Uiso 1 1 calc R . .
C14 C -0.2976(6) 0.2816(2) 0.0945(3) 0.1011(14) Uani 1 1 d U . .
H14 H -0.2483 0.3254 0.1060 0.121 Uiso 1 1 calc R . .
C15 C -0.3449(7) 0.2708(3) 0.0324(3) 0.1146(17) Uani 1 1 d U . .
H15 H -0.3288 0.3074 0.0020 0.138 Uiso 1 1 calc R . .
C16 C -0.4153(7) 0.2072(4) 0.0144(2) 0.1138(17) Uani 1 1 d U . .
H16 H -0.4455 0.2001 -0.0283 0.137 Uiso 1 1 calc R . .
C17 C -0.4430(5) 0.1516(2) 0.05990(19) 0.0855(11) Uani 1 1 d U . .
H17 H -0.4922 0.1079 0.0481 0.103 Uiso 1 1 calc R . .
C18 C 0.0727(4) -0.04579(16) 0.12400(14) 0.0496(7) Uani 1 1 d U . .
H18 H 0.0119 -0.0905 0.1142 0.059 Uiso 1 1 calc R . .
C19 C 0.1342(4) -0.01553(18) 0.06079(14) 0.0608(8) Uani 1 1 d U D .
H19A H 0.2070 0.0250 0.0694 0.073 Uiso 1 1 calc R . .
H19B H 0.0427 0.0030 0.0361 0.073 Uiso 1 1 calc R . .
C20 C 0.2239(5) -0.0723(2) 0.02081(16) 0.0780(10) Uani 1 1 d DU . .
H20A H 0.3340 -0.0763 0.0375 0.094 Uiso 1 1 calc R C 1
H20B H 0.1712 -0.1191 0.0277 0.094 Uiso 1 1 calc R C 1
C21A C 0.2343(10) -0.0598(4) -0.0487(3) 0.0761(16) Uani 0.569(6) 1 d PDU D 1
H21A H 0.1261 -0.0556 -0.0672 0.091 Uiso 0.569(6) 1 calc PR D 1
H21B H 0.2905 -0.1000 -0.0696 0.091 Uiso 0.569(6) 1 calc PR D 1
C22A C 0.3290(13) 0.0113(6) -0.0581(5) 0.101(3) Uani 0.569(6) 1 d PDU D 1
H22A H 0.3391 0.0215 -0.1034 0.151 Uiso 0.569(6) 1 calc PR D 1
H22B H 0.4355 0.0065 -0.0394 0.151 Uiso 0.569(6) 1 calc PR D 1
H22C H 0.2719 0.0506 -0.0374 0.151 Uiso 0.569(6) 1 calc PR D 1
C21B C 0.3381(12) -0.0372(5) -0.0333(4) 0.0761(16) Uani 0.431(6) 1 d PDU D 2
H21C H 0.4247 -0.0107 -0.0118 0.091 Uiso 0.431(6) 1 calc PR D 2
H21D H 0.3886 -0.0768 -0.0571 0.091 Uiso 0.431(6) 1 calc PR D 2
C22B C 0.2590(19) 0.0140(9) -0.0818(7) 0.101(3) Uani 0.431(6) 1 d PDU D 2
H22D H 0.3397 0.0311 -0.1117 0.151 Uiso 0.431(6) 1 calc PR D 2
H22E H 0.2122 0.0549 -0.0595 0.151 Uiso 0.431(6) 1 calc PR D 2
H22F H 0.1750 -0.0115 -0.1048 0.151 Uiso 0.431(6) 1 calc PR D 2
C23 C 0.2529(4) -0.20962(17) 0.14618(18) 0.0639(9) Uani 1 1 d U . .
C24 C 0.1259(6) -0.2480(2) 0.1199(2) 0.0925(13) Uani 1 1 d U . .
H24 H 0.0193 -0.2406 0.1336 0.111 Uiso 1 1 calc R . .
C25 C 0.1629(8) -0.2989(3) 0.0716(3) 0.1153(17) Uani 1 1 d U . .
H25 H 0.0795 -0.3259 0.0528 0.138 Uiso 1 1 calc R . .
C26 C 0.3179(8) -0.3090(3) 0.0519(3) 0.1150(17) Uani 1 1 d U . .
H26 H 0.3397 -0.3426 0.0194 0.138 Uiso 1 1 calc R . .
C27 C 0.4420(7) -0.2714(3) 0.0786(2) 0.1013(14) Uani 1 1 d U . .
H27 H 0.5485 -0.2797 0.0651 0.122 Uiso 1 1 calc R . .
C28 C 0.4104(5) -0.2209(2) 0.1257(2) 0.0780(11) Uani 1 1 d U . .
H28 H 0.4953 -0.1942 0.1438 0.094 Uiso 1 1 calc R . .

loop_
_atom_site_aniso_label
_atom_site_aniso_U_11
_atom_site_aniso_U_22
_atom_site_aniso_U_33
_atom_site_aniso_U_23
_atom_site_aniso_U_13
_atom_site_aniso_U_12
S1 0.0546(5) 0.0831(6) 0.1026(7) -0.0345(6) -0.0227(5) -0.0005(5)
S2 0.0348(3) 0.0629(4) 0.0758(5) 0.0000(4) 0.0061(4) 0.0011(4)
S3 0.0572(5) 0.0665(5) 0.0680(5) 0.0210(4) 0.0099(4) 0.0140(4)
O1 0.0625(15) 0.0943(17) 0.0697(14) -0.0033(14) 0.0228(12) 0.0175(14)
O2 0.0379(11) 0.0793(16) 0.142(2) 0.0008(16) -0.0039(14) -0.0085(12)
O3 0.0861(17) 0.1036(19) 0.0676(14) 0.0156(14) -0.0126(14) 0.0338(16)
O4 0.0782(18) 0.0949(19) 0.110(2) 0.0307(16) 0.0401(16) 0.0088(15)
O5 0.0709(14) 0.0558(12) 0.0458(11) 0.0055(10) -0.0035(11) -0.0011(11)
O6 0.0862(17) 0.0822(16) 0.0516(13) -0.0040(13) -0.0109(13) -0.0072(14)
O7 0.0533(14) 0.0756(15) 0.0820(16) -0.0331(14) -0.0079(12) -0.0061(11)
N1 0.0381(13) 0.0436(12) 0.0516(13) -0.0015(10) -0.0060(11) 0.0019(10)
N2 0.0410(13) 0.0472(13) 0.0562(14) -0.0067(11) 0.0009(11) -0.0025(10)
N3 0.0408(12) 0.0565(14) 0.0573(14) -0.0033(12) -0.0004(11) -0.0020(11)
N4 0.0358(14) 0.0522(15) 0.0715(18) 0.0057(13) -0.0023(13) -0.0003(13)
C1 0.0437(16) 0.0457(15) 0.0606(17) 0.0003(13) -0.0065(15) 0.0014(14)
C2 0.0413(14) 0.0430(15) 0.0453(15) 0.0004(12) -0.0056(12) 0.0033(12)
C3 0.0477(16) 0.0601(18) 0.0470(16) 0.0009(14) 0.0017(13) -0.0023(13)
C4 0.0371(13) 0.0459(14) 0.0485(16) -0.0035(13) 0.0033(13) 0.0046(12)
C5 0.0413(17) 0.069(2) 0.0572(19) -0.0155(17) -0.0051(15) 0.0074(16)
C6 0.0503(19) 0.070(2) 0.108(3) -0.021(2) 0.010(2) -0.0121(18)
C7 0.0502(17) 0.0509(17) 0.078(2) -0.0043(16) 0.0085(18) -0.0066(15)
C8 0.080(3) 0.114(3) 0.058(2) 0.022(2) 0.001(2) -0.005(2)
C9A 0.105(4) 0.129(6) 0.068(4) 0.014(4) 0.016(4) -0.029(4)
C10A 0.107(5) 0.156(6) 0.097(5) 0.019(4) 0.002(4) -0.008(5)
C11A 0.214(10) 0.129(8) 0.129(9) 0.013(6) -0.077(7) 0.025(7)
C9B 0.105(4) 0.129(6) 0.068(4) 0.014(4) 0.016(4) -0.029(4)
C10B 0.107(5) 0.156(6) 0.097(5) 0.019(4) 0.002(4) -0.008(5)
C11B 0.214(10) 0.129(8) 0.129(9) 0.013(6) -0.077(7) 0.025(7)
C12 0.0446(17) 0.0596(19) 0.0630(19) -0.0035(15) -0.0008(14) 0.0123(14)
C13 0.077(2) 0.057(2) 0.084(2) -0.0012(19) -0.002(2) 0.0024(19)
C14 0.110(3) 0.065(2) 0.129(4) 0.017(3) 0.009(3) 0.003(2)
C15 0.123(4) 0.105(4) 0.116(4) 0.039(3) 0.016(3) 0.016(3)
C16 0.121(4) 0.155(5) 0.066(3) 0.011(3) -0.010(3) 0.022(4)
C17 0.085(3) 0.093(3) 0.078(2) -0.007(2) -0.013(2) 0.003(2)
C18 0.0480(16) 0.0419(15) 0.0589(17) -0.0052(13) -0.0073(14) 0.0055(14)
C19 0.069(2) 0.0629(19) 0.0502(17) -0.0044(15) -0.0040(16) 0.0190(16)
C20 0.087(3) 0.075(2) 0.073(2) -0.0117(18) 0.005(2) 0.022(2)
C21A 0.095(5) 0.080(4) 0.053(3) -0.019(3) -0.006(3) 0.020(3)
C22A 0.098(8) 0.123(4) 0.081(8) -0.006(5) 0.026(5) 0.000(6)
C21B 0.095(5) 0.080(4) 0.053(3) -0.019(3) -0.006(3) 0.020(3)
C22B 0.098(8) 0.123(4) 0.081(8) -0.006(5) 0.026(5) 0.000(6)
C23 0.064(2) 0.0491(17) 0.079(2) 0.0207(16) 0.0073(17) 0.0069(16)
C24 0.080(3) 0.061(2) 0.136(4) 0.008(3) 0.008(3) -0.019(2)
C25 0.119(4) 0.070(3) 0.157(5) -0.010(3) -0.012(4) -0.030(3)
C26 0.130(5) 0.082(3) 0.133(4) -0.023(3) 0.008(4) 0.005(3)
C27 0.099(3) 0.092(3) 0.114(4) -0.014(3) 0.007(3) 0.024(3)
C28 0.070(3) 0.074(2) 0.090(3) 0.005(2) -0.005(2) 0.014(2)

loop_
_atom_type_symbol
_atom_type_description
_atom_type_scat_dispersion_real
_atom_type_scat_dispersion_imag
_atom_type_scat_source
C C 0.0033 0.0016 'International Tables Vol C Tables 4.2.6.8 and 6.1.1.4'
H H 0.0000 0.0000 'International Tables Vol C Tables 4.2.6.8 and 6.1.1.4'
N N 0.0061 0.0033 'International Tables Vol C Tables 4.2.6.8 and 6.1.1.4'
O O 0.0106 0.0060 'International Tables Vol C Tables 4.2.6.8 and 6.1.1.4'
S S 0.1246 0.1234 'International Tables Vol C Tables 4.2.6.8 and 6.1.1.4'

loop_
_geom_angle_atom_site_label_1
_geom_angle_atom_site_label_2
_geom_angle_atom_site_label_3
_geom_angle
O2 S2 O1 119.83(16)
O2 S2 N3 108.80(13)
O1 S2 N3 104.83(14)
O2 S2 C12 108.05(16)
O1 S2 C12 107.68(15)
N3 S2 C12 106.99(13)
O4 S3 O3 119.71(16)
O4 S3 N4 107.21(16)
O3 S3 N4 106.24(16)
O4 S3 C23 107.85(18)
O3 S3 C23 108.60(16)
N4 S3 C23 106.52(15)
C5 O7 C6 111.4(3)
C1 N1 C2 112.8(2)
C1 N1 C18 122.9(2)
C2 N1 C18 124.3(2)
C4 N2 C5 128.3(3)
C4 N2 C7 120.2(2)
C5 N2 C7 111.4(3)
C1 N3 C3 109.9(2)
C1 N3 S2 125.7(2)
C3 N3 S2 121.6(2)
C18 N4 S3 124.0(2)
C18 N4 H4N 113(2)
S3 N4 H4N 121(2)
N1 C1 N3 106.9(2)
N1 C1 S1 126.0(2)
N3 C1 S1 127.1(2)
N1 C2 C4 110.3(2)
N1 C2 C3 101.8(2)
C4 C2 C3 112.1(2)
N1 C2 H2 110.8
C4 C2 H2 110.8
C3 C2 H2 110.8
N3 C3 C8 110.9(3)
N3 C3 C2 100.5(2)
C8 C3 C2 111.1(3)
N3 C3 H3 111.3
C8 C3 H3 111.3
C2 C3 H3 111.3
O5 C4 N2 120.2(2)
O5 C4 C2 122.4(2)
N2 C4 C2 117.3(2)
O6 C5 O7 123.9(3)
O6 C5 N2 127.3(3)
O7 C5 N2 108.8(3)
O7 C6 C7 105.7(3)
O7 C6 H6A 110.6
C7 C6 H6A 110.6
O7 C6 H6B 110.6
C7 C6 H6B 110.6
H6A C6 H6B 108.7
N2 C7 C6 101.8(3)
N2 C7 H7A 111.4
C6 C7 H7A 111.4
N2 C7 H7B 111.4
C6 C7 H7B 111.4
H7A C7 H7B 109.3
C9A C8 C9B 29.6(6)
C9A C8 C3 113.9(4)
C9B C8 C3 117.6(7)
C9A C8 H8A 108.8
C9B C8 H8A 80.4
C3 C8 H8A 108.8
C9A C8 H8B 108.8
C9B C8 H8B 127.3
C3 C8 H8B 108.8
H8A C8 H8B 107.7
C8 C9A C10A 115.5(7)
C8 C9A H9A 108.4
C10A C9A H9A 108.4
C8 C9A H9B 108.4
C10A C9A H9B 108.4
H9A C9A H9B 107.5
C11A C10A C9A 108.7(8)
C11A C10A H10A 109.9
C9A C10A H10A 109.9
C11A C10A H10B 109.9
C9A C10A H10B 109.9
H10A C10A H10B 108.3
C10A C11A H11A 109.5
C10A C11A H11B 109.5
H11A C11A H11B 109.5
C10A C11A H11C 109.5
H11A C11A H11C 109.5
H11B C11A H11C 109.5
C8 C9B C10B 130.7(12)
C8 C9B H9C 104.6
C10B C9B H9C 104.6
C8 C9B H9D 104.6
C10B C9B H9D 104.6
H9C C9B H9D 105.7
C11B C10B C9B 107.5(15)
C11B C10B H10C 110.2
C9B C10B H10C 110.2
C11B C10B H10D 110.2
C9B C10B H10D 110.2
H10C C10B H10D 108.5
C10B C11B H11D 109.5
C10B C11B H11E 109.5
H11D C11B H11E 109.5
C10B C11B H11F 109.5
H11D C11B H11F 109.5
H11E C11B H11F 109.5
C17 C12 C13 120.9(3)
C17 C12 S2 120.4(3)
C13 C12 S2 118.6(3)
C14 C13 C12 119.6(4)
C14 C13 H13 120.2
C12 C13 H13 120.2
C13 C14 C15 120.8(5)
C13 C14 H14 119.6
C15 C14 H14 119.6
C16 C15 C14 120.6(5)
C16 C15 H15 119.7
C14 C15 H15 119.7
C15 C16 C17 120.5(5)
C15 C16 H16 119.7
C17 C16 H16 119.7
C12 C17 C16 117.6(4)
C12 C17 H17 121.2
C16 C17 H17 121.2
N4 C18 N1 109.4(2)
N4 C18 C19 112.2(3)
N1 C18 C19 113.0(2)
N4 C18 H18 107.3
N1 C18 H18 107.3
C19 C18 H18 107.3
C18 C19 C20 112.6(3)
C18 C19 H19A 109.1
C20 C19 H19A 109.1
C18 C19 H19B 109.1
C20 C19 H19B 109.1
H19A C19 H19B 107.8
C21A C20 C19 117.3(4)
C21A C20 C21B 37.8(4)
C19 C20 C21B 113.1(4)
C21A C20 H20A 108.0
C19 C20 H20A 108.0
C21B C20 H20A 74.6
C21A C20 H20B 108.0
C19 C20 H20B 108.0
C21B C20 H20B 136.0
H20A C20 H20B 107.2
C20 C21A C22A 106.7(6)
C20 C21A H21A 110.4
C22A C21A H21A 110.4
C20 C21A H21B 110.4
C22A C21A H21B 110.4
H21A C21A H21B 108.6
C21A C22A H22A 109.5
C21A C22A H22B 109.5
H22A C22A H22B 109.5
C21A C22A H22C 109.5
H22A C22A H22C 109.5
H22B C22A H22C 109.5
C22B C21B C20 117.5(9)
C22B C21B H21C 107.9
C20 C21B H21C 107.9
C22B C21B H21D 107.9
C20 C21B H21D 107.9
H21C C21B H21D 107.2
C21B C22B H22D 109.5
C21B C22B H22E 109.5
H22D C22B H22E 109.5
C21B C22B H22F 109.5
H22D C22B H22F 109.5
H22E C22B H22F 109.5
C24 C23 C28 121.0(4)
C24 C23 S3 119.8(3)
C28 C23 S3 119.2(3)
C23 C24 C25 117.5(4)
C23 C24 H24 121.3
C25 C24 H24 121.3
C26 C25 C24 120.8(5)
C26 C25 H25 119.6
C24 C25 H25 119.6
C27 C26 C25 121.2(5)
C27 C26 H26 119.4
C25 C26 H26 119.4
C26 C27 C28 119.6(5)
C26 C27 H27 120.2
C28 C27 H27 120.2
C27 C28 C23 119.9(4)
C27 C28 H28 120.0
C23 C28 H28 120.0

loop_
_geom_bond_atom_site_label_1
_geom_bond_atom_site_label_2
_geom_bond_distance
S1 C1 1.647(3)
S2 O2 1.416(2)
S2 O1 1.421(2)
S2 N3 1.657(2)
S2 C12 1.747(3)
S3 O4 1.416(3)
S3 O3 1.426(3)
S3 N4 1.601(3)
S3 C23 1.771(4)
O5 C4 1.204(3)
O6 C5 1.189(4)
O7 C5 1.332(4)
O7 C6 1.431(4)
N1 C1 1.349(4)
N1 C2 1.458(3)
N1 C18 1.471(3)
N2 C4 1.377(3)
N2 C5 1.388(4)
N2 C7 1.452(4)
N3 C1 1.400(4)
N3 C3 1.492(4)
N4 C18 1.441(4)
N4 H4N 0.70(3)
C2 C4 1.534(4)
C2 C3 1.534(4)
C2 H2 0.9800
C3 C8 1.530(4)
C3 H3 0.9800
C6 C7 1.515(5)
C6 H6A 0.9700
C6 H6B 0.9700
C7 H7A 0.9700
C7 H7B 0.9700
C8 C9A 1.507(7)
C8 C9B 1.516(9)
C8 H8A 0.9700
C8 H8B 0.9700
C9A C10A 1.528(7)
C9A H9A 0.9700
C9A H9B 0.9700
C10A C11A 1.452(8)
C10A H10A 0.9700
C10A H10B 0.9700
C11A H11A 0.9600
C11A H11B 0.9600
C11A H11C 0.9600
C9B C10B 1.531(9)
C9B H9C 0.9700
C9B H9D 0.9700
C10B C11B 1.486(9)
C10B H10C 0.9700
C10B H10D 0.9700
C11B H11D 0.9600
C11B H11E 0.9600
C11B H11F 0.9600
C12 C17 1.373(5)
C12 C13 1.388(5)
C13 C14 1.349(5)
C13 H13 0.9300
C14 C15 1.359(7)
C14 H14 0.9300
C15 C16 1.352(7)
C15 H15 0.9300
C16 C17 1.405(7)
C16 H16 0.9300
C17 H17 0.9300
C18 C19 1.510(4)
C18 H18 0.9800
C19 C20 1.519(4)
C19 H19A 0.9700
C19 H19B 0.9700
C20 C21A 1.463(6)
C20 C21B 1.597(8)
C20 H20A 0.9700
C20 H20B 0.9700
C21A C22A 1.529(8)
C21A H21A 0.9700
C21A H21B 0.9700
C22A H22A 0.9600
C22A H22B 0.9600
C22A H22C 0.9600
C21B C22B 1.521(9)
C21B H21C 0.9700
C21B H21D 0.9700
C22B H22D 0.9600
C22B H22E 0.9600
C22B H22F 0.9600
C23 C24 1.371(5)
C23 C28 1.375(5)
C24 C25 1.400(6)
C24 H24 0.9300
C25 C26 1.349(7)
C25 H25 0.9300
C26 C27 1.348(7)
C26 H26 0.9300
C27 C28 1.371(6)
C27 H27 0.9300
C28 H28 0.9300

loop_
_geom_hbond_atom_site_label_D
_geom_hbond_atom_site_label_H
_geom_hbond_atom_site_label_A
_geom_hbond_distance_DH
_geom_hbond_distance_HA
_geom_hbond_distance_DA
_geom_hbond_angle_DHA
_geom_hbond_site_symmetry_A
N4 H4N O2 0.70(3) 2.25(3) 2.912(4) 160(3) 1_655

loop_
_geom_torsion_atom_site_label_1
_geom_torsion_atom_site_label_2
_geom_torsion_atom_site_label_3
_geom_torsion_atom_site_label_4
_geom_torsion
O2 S2 N3 C1 51.6(3)
O1 S2 N3 C1 -179.1(2)
C12 S2 N3 C1 -64.9(3)
O2 S2 N3 C3 -149.1(2)
O1 S2 N3 C3 -19.8(2)
C12 S2 N3 C3 94.4(2)
O4 S3 N4 C18 -45.2(3)
O3 S3 N4 C18 -174.3(2)
C23 S3 N4 C18 70.1(3)
C2 N1 C1 N3 -7.1(3)
C18 N1 C1 N3 172.2(2)
C2 N1 C1 S1 175.1(2)
C18 N1 C1 S1 -5.7(4)
C3 N3 C1 N1 -12.4(3)
S2 N3 C1 N1 148.9(2)
C3 N3 C1 S1 165.4(2)
S2 N3 C1 S1 -33.3(4)
C1 N1 C2 C4 -96.7(3)
C18 N1 C2 C4 84.0(3)
C1 N1 C2 C3 22.4(3)
C18 N1 C2 C3 -156.8(2)
C1 N3 C3 C8 -92.5(3)
S2 N3 C3 C8 105.2(3)
C1 N3 C3 C2 25.0(3)
S2 N3 C3 C2 -137.2(2)
N1 C2 C3 N3 -26.8(2)
C4 C2 C3 N3 91.1(3)
N1 C2 C3 C8 90.6(3)
C4 C2 C3 C8 -151.5(3)
C5 N2 C4 O5 177.7(3)
C7 N2 C4 O5 0.9(4)
C5 N2 C4 C2 -0.2(4)
C7 N2 C4 C2 -177.0(2)
N1 C2 C4 O5 13.4(4)
C3 C2 C4 O5 -99.3(3)
N1 C2 C4 N2 -168.8(2)
C3 C2 C4 N2 78.5(3)
C6 O7 C5 O6 177.3(3)
C6 O7 C5 N2 -4.8(3)
C4 N2 C5 O6 -1.2(5)
C7 N2 C5 O6 175.8(3)
C4 N2 C5 O7 -179.0(2)
C7 N2 C5 O7 -2.0(3)
C5 O7 C6 C7 9.2(4)
C4 N2 C7 C6 -175.5(3)
C5 N2 C7 C6 7.2(3)
O7 C6 C7 N2 -9.5(3)
N3 C3 C8 C9A -70.0(5)
C2 C3 C8 C9A 179.1(4)
N3 C3 C8 C9B -37.4(9)
C2 C3 C8 C9B -148.3(8)
C9B C8 C9A C10A 91.2(18)
C3 C8 C9A C10A -164.4(6)
C8 C9A C10A C11A -70.2(11)
C9A C8 C9B C10B -97(2)
C3 C8 C9B C10B 172.9(14)
C8 C9B C10B C11B 35(3)
O2 S2 C12 C17 -18.8(3)
O1 S2 C12 C17 -149.5(3)
N3 S2 C12 C17 98.3(3)
O2 S2 C12 C13 156.9(3)
O1 S2 C12 C13 26.1(3)
N3 S2 C12 C13 -86.1(3)
C17 C12 C13 C14 0.2(6)
S2 C12 C13 C14 -175.4(3)
C12 C13 C14 C15 0.1(7)
C13 C14 C15 C16 -0.8(9)
C14 C15 C16 C17 1.0(9)
C13 C12 C17 C16 0.0(6)
S2 C12 C17 C16 175.6(3)
C15 C16 C17 C12 -0.6(7)
S3 N4 C18 N1 101.4(3)
S3 N4 C18 C19 -132.3(2)
C1 N1 C18 N4 -145.6(3)
C2 N1 C18 N4 33.6(3)
C1 N1 C18 C19 88.6(3)
C2 N1 C18 C19 -92.2(3)
N4 C18 C19 C20 66.5(4)
N1 C18 C19 C20 -169.3(3)
C18 C19 C20 C21A 157.2(5)
C18 C19 C20 C21B -161.0(5)
C19 C20 C21A C22A 62.0(8)
C21B C20 C21A C22A -31.1(8)
C21A C20 C21B C22B 48.8(11)
C19 C20 C21B C22B -56.5(12)
O4 S3 C23 C24 20.0(3)
O3 S3 C23 C24 151.1(3)
N4 S3 C23 C24 -94.9(3)
O4 S3 C23 C28 -162.8(3)
O3 S3 C23 C28 -31.7(3)
N4 S3 C23 C28 82.3(3)
C28 C23 C24 C25 0.0(6)
S3 C23 C24 C25 177.1(3)
C23 C24 C25 C26 -0.1(7)
C24 C25 C26 C27 0.8(9)
C25 C26 C27 C28 -1.2(8)
C26 C27 C28 C23 1.0(7)
C24 C23 C28 C27 -0.4(6)
S3 C23 C28 C27 -177.5(3)
